data_7158120
loop_
_publ_author_name
'Kasatkina, Svetlana O.'
'Geyl, Kirill K.'
'Baykov, Sergey V.'
'Boyarskaya, Irina A.'
'Boyarskiy, Vadim P.'

_publ_section_title
;
 Catalyst-free synthesis of substituted pyridin-2-yl, quinolin-2-yl, and
 isoquinolin-1-yl carbamates from the corresponding hetaryl ureas and
 alcohols.
;
_journal_issue 27
_journal_name_full 'Organic &amp; biomolecular chemistry'
_journal_page_first 6059
_journal_page_last 6065
_journal_paper_doi 10.1039/d1ob00783a
_journal_volume 19
_journal_year 2021
_chemical_formula_moiety 'C9 H9 F3 N2 O2'
_chemical_formula_sum 'C9 H9 F3 N2 O2'
_chemical_formula_weight 234.18
_chemical_melting_point 459
_chemical_name_systematic '2,2,2--Trifluoroethyl (4--methylpyridin--2--yl)carbamate'
_space_group_crystal_system triclinic
_space_group_IT_number 2
_space_group_name_Hall '-P 1'
_space_group_name_H-M_alt 'P -1'
_atom_sites_solution_hydrogens geom
_atom_sites_solution_primary dual
_audit_creation_date 2020-12-08
_audit_creation_method
;
Olex2 1.3
(compiled 2020.11.12 svn.r5f609507 for OlexSys, GUI svn.r6226)
;
_audit_update_record
;
2020-12-16 deposited with the CCDC.	2021-06-10 downloaded from the CCDC.
;
_cell_angle_alpha 114.870(4)
_cell_angle_beta 94.157(4)
_cell_angle_gamma 90.003(3)
_cell_formula_units_Z 2
_cell_length_a 4.8119(2)
_cell_length_b 10.5336(4)
_cell_length_c 10.7314(4)
_cell_measurement_reflns_used 4497
_cell_measurement_temperature 100(2)
_cell_measurement_theta_max 77.0780
_cell_measurement_theta_min 4.5430
_cell_volume 491.92(4)
_computing_cell_refinement 'CrysAlisPro 1.171.40.71a (Rigaku OD, 2020)'
_computing_data_collection 'CrysAlisPro 1.171.40.71a (Rigaku OD, 2020)'
_computing_data_reduction 'CrysAlisPro 1.171.40.71a (Rigaku OD, 2020)'
_computing_molecular_graphics 'Olex2 1.3 (Dolomanov et al., 2009)'
_computing_publication_material 'Olex2 1.3 (Dolomanov et al., 2009)'
_computing_structure_refinement 'SHELXL 2018/3 (Sheldrick, 2015)'
_computing_structure_solution 'SHELXT 2018/2 (Sheldrick, 2018)'
_diffrn_ambient_environment N~2~
_diffrn_ambient_temperature 100(2)
_diffrn_detector 'Hybrid Pixel Array Detector'
_diffrn_detector_area_resol_mean 10.0000
_diffrn_detector_type HyPix
_diffrn_measured_fraction_theta_full 0.999
_diffrn_measured_fraction_theta_max 0.974
_diffrn_measurement_details
;
List of Runs (angles in degrees, time in seconds):

  # Type    Start    End  Width  t~exp~   \w     \q     \k     \f   Frames
#--------------------------------------------------------------------------
  1  \w    -22.00   4.00   0.50    0.06    --   47.20 -57.00  30.00   52
  2  \w      8.00  62.00   0.50    0.06    --   47.20 -57.00  30.00  108
  3  \w     32.00  72.00   0.50    0.06    --   47.20-108.00 -65.00   80
  4  \w     75.00 104.00   0.50    0.30    --  107.75-108.00 -65.00   58
  5  \w     60.00 104.00   0.50    0.30    --  107.75 -77.00   0.00   88
  6  \w     83.00 112.00   0.50    0.30    --  107.75-125.00   0.00   58
  7  \w     58.00 106.00   0.50    0.30    --  107.75 -77.00 -60.00   96
  8  \w     58.00 109.00   0.50    0.30    --  107.75-125.00-120.00  102
  9  \w     39.00  65.00   0.50    0.30    --  107.75-108.00 -65.00   52
 10  \w     36.00  80.00   0.50    0.30    --  107.75-125.00 -60.00   88
 11  \w     43.00  78.00   0.50    0.30    --  107.75 -94.00 -60.00   70
 12  \w     42.00  99.00   0.50    0.30    --  107.75 -94.00-120.00  114
 13  \w     45.00  71.00   0.50    0.30    --  107.75 -61.00-180.00   52
 14  \w      1.00  27.00   0.50    0.06    --   47.20-108.00 -65.00   52
 15  \w    -26.00  42.00   0.50    0.06    --   47.20 -37.00 -60.00  136
 16  \w    -10.00  15.00   0.50    0.06    --   47.20 -19.00-120.00   50
 17  \w     95.00 175.00   0.50    0.30    --  107.75  15.00 -30.00  160
 18  \w    108.00 133.00   0.50    0.30    --  107.75 108.00  31.00   50
 19  \w     98.00 149.00   0.50    0.30    --  107.75  45.00  60.00  102
 20  \w    102.00 178.00   0.50    0.30    --  107.75  15.00  30.00  152
 21  \w     74.00 108.00   0.50    0.06    --   47.20 125.00   0.00   68
 22  \w     35.00  71.00   0.50    0.30    --  107.75 -61.00 150.00   72
 23  \w     38.00  64.00   0.50    0.30    --  107.75 -94.00 120.00   52
 24  \w     73.00 112.00   0.50    0.30    --  107.75-125.00 150.00   78
 25  \w     36.00  62.00   0.50    0.30    --  107.75-125.00 150.00   52
 26  \w     36.00  87.00   0.50    0.30    --  107.75 -77.00 120.00  102
 27  \w    -41.00 -15.00   0.50    0.06    --  -47.20 108.00  31.00   52
 28  \w    -81.00 -55.00   0.50    0.06    --  -47.20 108.00  31.00   52
 29  \w   -115.00 -86.00   0.50    0.06    --  -47.20-125.00 -30.00   58
 30  \w   -120.00 -95.00   0.50    0.06    --  -47.20-125.00   0.00   50
 31  \w   -116.00 -77.00   0.50    0.06    --  -47.20-125.00  30.00   78
 32  \w   -149.00-110.00   0.50    0.30    -- -106.00-108.00 -65.00   78
 33  \w   -158.00-111.00   0.50    0.30    -- -106.00 -61.00 -30.00   94
 34  \w   -175.00 -95.00   0.50    0.30    -- -106.00 -15.00 120.00  160
 35  \w    -70.00 -36.00   0.50    0.30    -- -106.00  61.00 120.00   68
 36  \w    -70.00 -33.00   0.50    0.30    -- -106.00  61.00  90.00   74
 37  \w    -61.00 -35.00   0.50    0.30    -- -106.00  61.00  30.00   52
 38  \w    -62.00 -37.00   0.50    0.30    -- -106.00  61.00   0.00   50
 39  \w    -90.00 -64.00   0.50    0.30    -- -106.00 108.00  31.00   52
 40  \w    -91.00 -66.00   0.50    0.30    -- -106.00 139.00 -35.49   50
 41  \w   -122.00 -97.00   0.50    0.30    -- -106.00 139.00 -35.49   50
 42  \w   -127.00 -68.00   0.50    0.30    -- -106.00 146.00  69.05  118
 43  \w   -112.00 -57.00   0.50    0.30    -- -106.00 125.00-180.00  110
 44  \w   -159.00-100.00   0.50    0.30    -- -106.00 -15.00-180.00  118
 45  \w     74.00  99.00   0.50    0.06    --   47.20 125.00 -30.00   50
 46  \w      2.00  28.00   0.50    0.06    --   22.00  73.00  48.50   52
 47  \w     -6.00  20.00   0.50    0.06    --   26.00  96.00-161.96   52
 48  \w     17.00  42.00   0.50    0.06    --   46.00  90.00 107.69   50
 49  \w     26.00  52.00   0.50    0.06    --   47.20  77.00 -90.00   52
 50  \w     28.00  54.00   0.50    0.06    --   47.20  77.00  60.00   52
 51  \w     36.00  62.00   0.50    0.06    --   47.20  57.00   0.00   52
 52  \w     35.00  68.00   0.50    0.06    --   47.20  37.00 -30.00   66
 53  \w     41.00  68.00   0.50    0.06    --   47.20  37.00-180.00   54
 54  \w     57.00  84.00   0.50    0.06    --   47.20  19.00   0.00   54
 55  \w     29.00  60.00   0.50    0.06    --   50.00  80.00 143.22   62
 56  \w     27.00  52.00   0.50    0.06    --   50.00  77.00  37.26   50
 57  \w     33.00  59.00   0.50    0.06    --   54.00  73.00-130.58   52
 58  \w     36.00  62.00   0.50    0.06    --   58.00  76.00 162.06   52
;
_diffrn_measurement_device 'four-circle diffractometer'
_diffrn_measurement_device_type 'XtaLAB Synergy, Single source at home/near, HyPix'
_diffrn_measurement_method '\w scans'
_diffrn_orient_matrix_type 'CrysAlisPro convention (1999,Acta A55,543-557)'
_diffrn_orient_matrix_UB_11 -0.1339909000
_diffrn_orient_matrix_UB_12 -0.0824192000
_diffrn_orient_matrix_UB_13 -0.1475916000
_diffrn_orient_matrix_UB_21 -0.1346196000
_diffrn_orient_matrix_UB_22 -0.1050472000
_diffrn_orient_matrix_UB_23 0.0450653000
_diffrn_orient_matrix_UB_31 -0.2590045000
_diffrn_orient_matrix_UB_32 0.0904854000
_diffrn_orient_matrix_UB_33 0.0371960000
_diffrn_radiation_monochromator mirror
_diffrn_radiation_probe x-ray
_diffrn_radiation_type 'Cu K\a'
_diffrn_radiation_wavelength 1.54184
_diffrn_reflns_av_R_equivalents 0.0372
_diffrn_reflns_av_unetI/netI 0.0310
_diffrn_reflns_Laue_measured_fraction_full 0.999
_diffrn_reflns_Laue_measured_fraction_max 0.974
_diffrn_reflns_limit_h_max 5
_diffrn_reflns_limit_h_min -6
_diffrn_reflns_limit_k_max 13
_diffrn_reflns_limit_k_min -12
_diffrn_reflns_limit_l_max 13
_diffrn_reflns_limit_l_min -13
_diffrn_reflns_number 6782
_diffrn_reflns_point_group_measured_fraction_full 0.999
_diffrn_reflns_point_group_measured_fraction_max 0.974
_diffrn_reflns_theta_full 67.684
_diffrn_reflns_theta_max 77.323
_diffrn_reflns_theta_min 4.556
_diffrn_source 'micro-focus sealed X-ray tube'
_diffrn_source_type 'PhotonJet (Cu) X-ray Source'
_exptl_absorpt_coefficient_mu 1.327
_exptl_absorpt_correction_T_max 1.00000
_exptl_absorpt_correction_T_min 0.82280
_exptl_absorpt_correction_type multi-scan
_exptl_absorpt_process_details
;
CrysAlisPro 1.171.40.71a (Rigaku Oxford Diffraction, 2020)
Empirical absorption correction using spherical harmonics,
 implemented in SCALE3 ABSPACK scaling algorithm.
;
_exptl_crystal_colour 'clear light colourless'
_exptl_crystal_colour_lustre clear
_exptl_crystal_colour_modifier light
_exptl_crystal_colour_primary colourless
_exptl_crystal_density_diffrn 1.581
_exptl_crystal_description prism
_exptl_crystal_F_000 240
_exptl_crystal_recrystallization_method 'Re-crystallisation from solvent: Chloroform'
_exptl_crystal_size_max 0.17
_exptl_crystal_size_mid 0.17
_exptl_crystal_size_min 0.11
_refine_diff_density_max 0.252
_refine_diff_density_min -0.285
_refine_diff_density_rms 0.057
_refine_ls_extinction_method none
_refine_ls_goodness_of_fit_ref 1.093
_refine_ls_hydrogen_treatment constr
_refine_ls_matrix_type full
_refine_ls_number_parameters 146
_refine_ls_number_reflns 2033
_refine_ls_number_restraints 0
_refine_ls_restrained_S_all 1.093
_refine_ls_R_factor_all 0.0385
_refine_ls_R_factor_gt 0.0366
_refine_ls_shift/su_max 0.000
_refine_ls_shift/su_mean 0.000
_refine_ls_structure_factor_coef Fsqd
_refine_ls_weighting_details 'w=1/[\s^2^(Fo^2^)+(0.0591P)^2^+0.1184P] where P=(Fo^2^+2Fc^2^)/3'
_refine_ls_weighting_scheme calc
_refine_ls_wR_factor_gt 0.1019
_refine_ls_wR_factor_ref 0.1039
_reflns_Friedel_coverage 0.000
_reflns_number_gt 1872
_reflns_number_total 2033
_reflns_threshold_expression 'I > 2\s(I)'
_cod_data_source_file d1ob00783a2.cif
_cod_data_source_block 15941_bsc-297
_cod_depositor_comments 'Adding full bibliography for 7158119--7158123.cif.'
_cod_database_code 7158120
_shelx_shelxl_version_number 2018/3
_chemical_oxdiff_formula 'C9 H9 F3 N2 O2'
_shelx_space_group_comment
;
The symmetry employed for this shelxl refinement is uniquely defined
by the following loop, which should always be used as a source of
symmetry information in preference to the above space-group names.
They are only intended as comments.
;
_shelx_estimated_absorpt_t_max 0.868
_shelx_estimated_absorpt_t_min 0.806
_reflns_odcompleteness_completeness 99.55
_reflns_odcompleteness_iscentric 1
_reflns_odcompleteness_theta 74.33
_olex2_refinement_description
;
1. Fixed Uiso
 At 1.2 times of:
  All C(H) groups, All C(H,H) groups, All N(H) groups
 At 1.5 times of:
  All C(H,H,H) groups
2.a Secondary CH2 refined with riding coordinates:
 C8(H8A,H8B)
2.b Aromatic/amide H refined with riding coordinates:
 N2(H2), C3(H3), C5(H5), C6(H6)
2.c Idealised Me refined as rotating group:
 C7(H7A,H7B,H7C)
;
_olex2_submission_special_instructions 'No special instructions were received'
_oxdiff_exptl_absorpt_empirical_details
;
Empirical correction (ABSPACK) includes:
- Absorption correction using spherical harmonics
- Frame scaling
;
_oxdiff_exptl_absorpt_empirical_full_max 1.414
_oxdiff_exptl_absorpt_empirical_full_min 0.710

loop_
_space_group_symop_operation_xyz
'x, y, z'
'-x, -y, -z'

loop_
_atom_site_label
_atom_site_type_symbol
_atom_site_fract_x
_atom_site_fract_y
_atom_site_fract_z
_atom_site_U_iso_or_equiv
_atom_site_adp_type
_atom_site_occupancy
_atom_site_site_symmetry_order
_atom_site_calc_flag
_atom_site_refinement_flags_posn
_atom_site_refinement_flags_adp
_atom_site_refinement_flags_occupancy
_atom_site_disorder_assembly
_atom_site_disorder_group
F1 F 0.25656(18) 0.71609(8) 0.84761(9) 0.0304(2) Uani 1 1 d . . . . .
F3 F 0.11817(17) 0.54295(9) 0.88766(8) 0.0285(2) Uani 1 1 d . . . . .
F2 F 0.52001(17) 0.54032(9) 0.81216(9) 0.0319(2) Uani 1 1 d . . . . .
O2 O 0.10320(19) 0.36240(9) 0.61134(9) 0.0214(2) Uani 1 1 d . . . . .
O1 O 0.4121(2) 0.32999(10) 0.45167(11) 0.0278(2) Uani 1 1 d . . . . .
N2 N 0.1930(2) 0.14557(11) 0.47127(11) 0.0185(2) Uani 1 1 d . . . . .
H2 H 0.067886 0.128047 0.518352 0.022 Uiso 1 1 calc R U . . .
N1 N 0.2149(2) -0.09206(11) 0.36369(11) 0.0184(2) Uani 1 1 d . . . . .
C2 C 0.3089(2) 0.02974(12) 0.36917(12) 0.0173(3) Uani 1 1 d . . . . .
C3 C 0.5001(3) 0.03959(13) 0.28142(13) 0.0193(3) Uani 1 1 d . . . . .
H3 H 0.561319 0.128426 0.288846 0.023 Uiso 1 1 calc R U . . .
C4 C 0.5992(2) -0.08268(13) 0.18314(12) 0.0189(3) Uani 1 1 d . . . . .
C1 C 0.2552(3) 0.28156(12) 0.50425(12) 0.0186(3) Uani 1 1 d . . . . .
C5 C 0.5049(3) -0.21006(13) 0.17794(13) 0.0204(3) Uani 1 1 d . . . . .
H5 H 0.570455 -0.295850 0.113219 0.024 Uiso 1 1 calc R U . . .
C6 C 0.3144(3) -0.20947(13) 0.26843(13) 0.0202(3) Uani 1 1 d . . . . .
H6 H 0.249871 -0.296971 0.263143 0.024 Uiso 1 1 calc R U . . .
C9 C 0.2557(3) 0.57614(13) 0.80121(14) 0.0219(3) Uani 1 1 d . . . . .
C7 C 0.7993(3) -0.07710(14) 0.08422(14) 0.0229(3) Uani 1 1 d . . . . .
H7A H 0.700588 -0.104445 -0.006888 0.034 Uiso 1 1 calc R U . . .
H7B H 0.950081 -0.141588 0.077791 0.034 Uiso 1 1 calc R U . . .
H7C H 0.877773 0.018383 0.117251 0.034 Uiso 1 1 calc R U . . .
C8 C 0.1273(3) 0.50997(12) 0.65553(13) 0.0207(3) Uani 1 1 d . . . . .
H8A H -0.059290 0.547904 0.650391 0.025 Uiso 1 1 calc R U . . .
H8B H 0.245227 0.531665 0.594666 0.025 Uiso 1 1 calc R U . . .

loop_
_atom_site_aniso_label
_atom_site_aniso_U_11
_atom_site_aniso_U_22
_atom_site_aniso_U_33
_atom_site_aniso_U_23
_atom_site_aniso_U_13
_atom_site_aniso_U_12
F1 0.0409(5) 0.0136(4) 0.0283(4) 0.0001(3) 0.0058(4) -0.0004(3)
F3 0.0336(4) 0.0290(4) 0.0216(4) 0.0088(3) 0.0058(3) -0.0028(3)
F2 0.0229(4) 0.0303(5) 0.0352(5) 0.0068(4) 0.0007(3) 0.0026(3)
O2 0.0271(5) 0.0129(4) 0.0207(5) 0.0025(4) 0.0092(4) -0.0006(3)
O1 0.0348(5) 0.0160(4) 0.0319(5) 0.0072(4) 0.0168(4) 0.0007(4)
N2 0.0204(5) 0.0147(5) 0.0181(5) 0.0041(4) 0.0064(4) -0.0007(4)
N1 0.0205(5) 0.0155(5) 0.0171(5) 0.0046(4) 0.0033(4) 0.0001(4)
C2 0.0182(5) 0.0151(6) 0.0164(6) 0.0045(5) 0.0006(4) -0.0002(4)
C3 0.0195(6) 0.0176(6) 0.0196(6) 0.0067(5) 0.0024(4) -0.0008(4)
C4 0.0172(6) 0.0217(6) 0.0167(6) 0.0068(5) 0.0015(4) 0.0008(4)
C1 0.0203(6) 0.0154(6) 0.0174(6) 0.0040(5) 0.0040(4) 0.0008(4)
C5 0.0223(6) 0.0168(6) 0.0182(6) 0.0036(5) 0.0030(5) 0.0024(5)
C6 0.0233(6) 0.0149(6) 0.0203(6) 0.0052(5) 0.0031(5) 0.0004(4)
C9 0.0235(6) 0.0155(6) 0.0235(6) 0.0044(5) 0.0058(5) 0.0006(4)
C7 0.0236(6) 0.0228(6) 0.0213(6) 0.0074(5) 0.0072(5) 0.0018(5)
C8 0.0254(6) 0.0132(6) 0.0207(6) 0.0039(5) 0.0057(5) 0.0012(4)

loop_
_atom_type_symbol
_atom_type_description
_atom_type_scat_dispersion_real
_atom_type_scat_dispersion_imag
_atom_type_scat_source
C C 0.0181 0.0091 'International Tables Vol C Tables 4.2.6.8 and 6.1.1.4'
H H 0.0000 0.0000 'International Tables Vol C Tables 4.2.6.8 and 6.1.1.4'
F F 0.0727 0.0534 'International Tables Vol C Tables 4.2.6.8 and 6.1.1.4'
N N 0.0311 0.0180 'International Tables Vol C Tables 4.2.6.8 and 6.1.1.4'
O O 0.0492 0.0322 'International Tables Vol C Tables 4.2.6.8 and 6.1.1.4'

loop_
_geom_angle_atom_site_label_1
_geom_angle_atom_site_label_2
_geom_angle_atom_site_label_3
_geom_angle
_geom_angle_site_symmetry_1
_geom_angle_site_symmetry_3
_geom_angle_publ_flag
C1 O2 C8 116.74(9) . . ?
C2 N2 H2 116.9 . . ?
C1 N2 H2 116.9 . . ?
C1 N2 C2 126.18(10) . . ?
C2 N1 C6 117.00(10) . . ?
N1 C2 N2 112.69(10) . . ?
N1 C2 C3 123.34(11) . . ?
C3 C2 N2 123.97(11) . . ?
C2 C3 H3 120.6 . . ?
C4 C3 C2 118.88(11) . . ?
C4 C3 H3 120.6 . . ?
C3 C4 C5 118.11(11) . . ?
C3 C4 C7 120.67(11) . . ?
C5 C4 C7 121.22(11) . . ?
O1 C1 O2 123.16(11) . . ?
O1 C1 N2 128.50(11) . . ?
N2 C1 O2 108.34(10) . . ?
C4 C5 H5 120.6 . . ?
C6 C5 C4 118.89(11) . . ?
C6 C5 H5 120.6 . . ?
N1 C6 C5 123.76(12) . . ?
N1 C6 H6 118.1 . . ?
C5 C6 H6 118.1 . . ?
F1 C9 C8 109.41(11) . . ?
F3 C9 F1 107.33(10) . . ?
F3 C9 F2 106.80(11) . . ?
F3 C9 C8 113.17(11) . . ?
F2 C9 F1 107.25(10) . . ?
F2 C9 C8 112.57(11) . . ?
C4 C7 H7A 109.5 . . ?
C4 C7 H7B 109.5 . . ?
C4 C7 H7C 109.5 . . ?
H7A C7 H7B 109.5 . . ?
H7A C7 H7C 109.5 . . ?
H7B C7 H7C 109.5 . . ?
O2 C8 C9 109.14(10) . . ?
O2 C8 H8A 109.9 . . ?
O2 C8 H8B 109.9 . . ?
C9 C8 H8A 109.9 . . ?
C9 C8 H8B 109.9 . . ?
H8A C8 H8B 108.3 . . ?

loop_
_geom_bond_atom_site_label_1
_geom_bond_atom_site_label_2
_geom_bond_distance
_geom_bond_site_symmetry_2
_geom_bond_publ_flag
F1 C9 1.3430(14) . ?
F3 C9 1.3353(15) . ?
F2 C9 1.3375(16) . ?
O2 C1 1.3709(14) . ?
O2 C8 1.4236(14) . ?
O1 C1 1.2054(16) . ?
N2 H2 0.8800 . ?
N2 C2 1.4017(15) . ?
N2 C1 1.3509(16) . ?
N1 C2 1.3366(16) . ?
N1 C6 1.3459(16) . ?
C2 C3 1.3971(17) . ?
C3 H3 0.9500 . ?
C3 C4 1.3889(17) . ?
C4 C5 1.3939(17) . ?
C4 C7 1.5026(17) . ?
C5 H5 0.9500 . ?
C5 C6 1.3810(17) . ?
C6 H6 0.9500 . ?
C9 C8 1.5017(19) . ?
C7 H7A 0.9800 . ?
C7 H7B 0.9800 . ?
C7 H7C 0.9800 . ?
C8 H8A 0.9900 . ?
C8 H8B 0.9900 . ?

loop_
_geom_torsion_atom_site_label_1
_geom_torsion_atom_site_label_2
_geom_torsion_atom_site_label_3
_geom_torsion_atom_site_label_4
_geom_torsion
_geom_torsion_site_symmetry_1
_geom_torsion_site_symmetry_2
_geom_torsion_site_symmetry_3
_geom_torsion_site_symmetry_4
_geom_torsion_publ_flag
F1 C9 C8 O2 -174.62(9) . . . . ?
F3 C9 C8 O2 -54.99(13) . . . . ?
F2 C9 C8 O2 66.23(13) . . . . ?
N2 C2 C3 C4 -179.45(11) . . . . ?
N1 C2 C3 C4 -0.06(19) . . . . ?
C2 N2 C1 O2 -178.47(11) . . . . ?
C2 N2 C1 O1 2.4(2) . . . . ?
C2 N1 C6 C5 -0.04(19) . . . . ?
C2 C3 C4 C5 -0.74(18) . . . . ?
C2 C3 C4 C7 178.40(11) . . . . ?
C3 C4 C5 C6 1.12(18) . . . . ?
C4 C5 C6 N1 -0.8(2) . . . . ?
C1 O2 C8 C9 -116.28(12) . . . . ?
C1 N2 C2 N1 177.51(11) . . . . ?
C1 N2 C2 C3 -3.0(2) . . . . ?
C6 N1 C2 N2 179.91(10) . . . . ?
C6 N1 C2 C3 0.46(18) . . . . ?
C7 C4 C5 C6 -178.01(11) . . . . ?
C8 O2 C1 O1 3.02(18) . . . . ?
C8 O2 C1 N2 -176.21(10) . . . . ?
